data_7715182
loop_
_publ_author_name
'Bonnin, Maxime A.'
'Beier, Klaus'
'Bayarjargal, Lkhamsuren'
'Winkler, Bj\"orn'
'Feldmann, Claus'

_publ_section_title
;
 (TeCl)4(TiCl4) with isolated Te4Cl16 and TiCl4 molecules and
 second-harmonic-generation
;
_journal_issue 11
_journal_name_full 'Dalton Transactions'
_journal_page_first 4962
_journal_page_last 4967
_journal_paper_doi 10.1039/D4DT00284A
_journal_volume 53
_journal_year 2024
_chemical_formula_moiety '4(Cl3 Te), Cl4 Ti, 4(Cl)'
_chemical_formula_sum 'Cl20 Te4 Ti'
_chemical_formula_weight 1267.30
_space_group_crystal_system tetragonal
_space_group_IT_number 82
_space_group_name_Hall 'I -4'
_space_group_name_H-M_alt 'I -4'
_atom_sites_solution_primary dual
_audit_creation_date 2023-10-16
_audit_creation_method
;
Olex2 1.3
(compiled 2020.11.12 svn.r5f609507 for OlexSys, GUI svn.r6408)
;
_audit_update_record
;
2024-01-25 deposited with the CCDC.	2024-02-19 downloaded from the CCDC.
;
_cell_angle_alpha 90
_cell_angle_beta 90
_cell_angle_gamma 90
_cell_formula_units_Z 2
_cell_length_a 12.1035(15)
_cell_length_b 12.1035(15)
_cell_length_c 10.1522(15)
_cell_measurement_reflns_used 4365
_cell_measurement_temperature 210
_cell_measurement_theta_max 29.46
_cell_measurement_theta_min 2.38
_cell_volume 1487.2(3)
_computing_cell_refinement 'STOE X-Area'
_computing_data_collection 'STOE X-Area'
_computing_data_reduction 'STOE X-Area'
_computing_molecular_graphics 'Olex2 1.3 (Dolomanov et al., 2009)'
_computing_publication_material 'Olex2 1.3 (Dolomanov et al., 2009)'
_computing_structure_refinement 'SHELXL 2018/3 (Sheldrick, 2015)'
_computing_structure_solution 'SHELXT 2018/2 (Sheldrick, 2018)'
_diffrn_ambient_temperature 210
_diffrn_detector 'image plate (34 cm diameter)'
_diffrn_detector_area_resol_mean 6.67
_diffrn_detector_type 'STOE Imaging Plate'
_diffrn_measured_fraction_theta_full 1.000
_diffrn_measured_fraction_theta_max 1.000
_diffrn_measurement_details
;
 180 frames, detector distance = 100 mm
;
_diffrn_measurement_device '2-circle diffractometer'
_diffrn_measurement_device_type 'STOE IPDS II'
_diffrn_measurement_method 'rotation method, \w scans'
_diffrn_radiation_collimation '0.5 mm diameter, multiple pinhole'
_diffrn_radiation_monochromator 'plane graphite'
_diffrn_radiation_polarisn_norm 0
_diffrn_radiation_probe x-ray
_diffrn_radiation_type 'Mo K\a'
_diffrn_radiation_wavelength 0.71073
_diffrn_reflns_av_R_equivalents 0.0171
_diffrn_reflns_av_unetI/netI 0.0209
_diffrn_reflns_Laue_measured_fraction_full 1.000
_diffrn_reflns_Laue_measured_fraction_max 1.000
_diffrn_reflns_limit_h_max 15
_diffrn_reflns_limit_h_min -16
_diffrn_reflns_limit_k_max 12
_diffrn_reflns_limit_k_min -16
_diffrn_reflns_limit_l_max 13
_diffrn_reflns_limit_l_min -13
_diffrn_reflns_number 3863
_diffrn_reflns_point_group_measured_fraction_full 0.983
_diffrn_reflns_point_group_measured_fraction_max 0.973
_diffrn_reflns_theta_full 25.242
_diffrn_reflns_theta_max 29.116
_diffrn_reflns_theta_min 2.380
_diffrn_source 'sealed X-ray tube, 12 x 0.4 mm long-fine focus'
_diffrn_source_current 40
_diffrn_source_power 2.000
_diffrn_source_voltage 50
_exptl_absorpt_coefficient_mu 5.925
_exptl_absorpt_correction_T_max 0.2179
_exptl_absorpt_correction_T_min 0.1622
_exptl_absorpt_correction_type multi-scan
_exptl_absorpt_process_details
;
STOE LANA, absorption correction by scaling of reflection intensities.
J. Koziskova, F. Hahn, J. Richter, J. Kozisek, "Comparison of different
absorption corrections on the model structure of tetrakis(\m~2~-acetato)-
diaqua-di-copper(II)", Acta Chimica Slovaca, vol. 9, no. 2, 2016, pp. 136 - 140.
Afterwards a spherical absorption correction was performed within STOE LANA.
;
_exptl_crystal_colour colourless
_exptl_crystal_colour_primary colourless
_exptl_crystal_density_diffrn 2.830
_exptl_crystal_density_method 'not measured'
_exptl_crystal_description irregular
_exptl_crystal_F_000 1140
_exptl_crystal_size_max 0.08
_exptl_crystal_size_mid 0.062
_exptl_crystal_size_min 0.058
_refine_diff_density_max 0.307
_refine_diff_density_min -0.448
_refine_diff_density_rms 0.076
_refine_ls_abs_structure_details
;
 Refined as an inversion twin.
;
_refine_ls_abs_structure_Flack 0.50(4)
_refine_ls_extinction_method none
_refine_ls_goodness_of_fit_ref 0.997
_refine_ls_hydrogen_treatment undef
_refine_ls_matrix_type full
_refine_ls_number_parameters 58
_refine_ls_number_reflns 1960
_refine_ls_number_restraints 0
_refine_ls_restrained_S_all 0.997
_refine_ls_R_factor_all 0.0211
_refine_ls_R_factor_gt 0.0191
_refine_ls_shift/su_max 0.001
_refine_ls_shift/su_mean 0.000
_refine_ls_structure_factor_coef Fsqd
_refine_ls_weighting_details 'w=1/[\s^2^(Fo^2^)+(0.0276P)^2^] where P=(Fo^2^+2Fc^2^)/3'
_refine_ls_weighting_scheme calc
_refine_ls_wR_factor_gt 0.0435
_refine_ls_wR_factor_ref 0.0438
_reflns_d_resolution_high 0.730
_reflns_d_resolution_low 8.558
_reflns_Friedel_coverage 0.840
_reflns_Friedel_fraction_full 0.963
_reflns_Friedel_fraction_max 0.942
_reflns_limit_h_max 15
_reflns_limit_h_min -16
_reflns_limit_k_max 12
_reflns_limit_k_min -16
_reflns_limit_l_max 13
_reflns_limit_l_min -13
_reflns_number_gt 1844
_reflns_number_total 1960
_reflns_threshold_expression 'I > 2\s(I)'
_cod_data_source_file d4dt00284a2.cif
_cod_data_source_block (TeCl4)4(TiCl4)
_cod_depositor_comments 'Adding full bibliography for 7715182.cif.'
_cod_original_cell_volume 1487.2(4)
_cod_database_code 7715182
_shelx_shelxl_version_number 2018/3
_shelx_space_group_comment
;
The symmetry employed for this shelxl refinement is uniquely defined
by the following loop, which should always be used as a source of
symmetry information in preference to the above space-group names.
They are only intended as comments.
;
_shelx_estimated_absorpt_t_max 0.725
_shelx_estimated_absorpt_t_min 0.649
_olex2_refinement_description
;
1. Twinned data refinement
 Scales: 0.50343
 0.49657
;
_olex2_submission_special_instructions 'No special instructions were received'

loop_
_space_group_symop_operation_xyz
'x, y, z'
'-x, -y, z'
'y, -x, -z'
'-y, x, -z'
'x+1/2, y+1/2, z+1/2'
'-x+1/2, -y+1/2, z+1/2'
'y+1/2, -x+1/2, -z+1/2'
'-y+1/2, x+1/2, -z+1/2'

loop_
_atom_site_label
_atom_site_type_symbol
_atom_site_fract_x
_atom_site_fract_y
_atom_site_fract_z
_atom_site_U_iso_or_equiv
_atom_site_adp_type
_atom_site_occupancy
_atom_site_site_symmetry_order
_atom_site_calc_flag
_atom_site_refinement_flags_posn
_atom_site_refinement_flags_adp
_atom_site_refinement_flags_occupancy
_atom_site_disorder_assembly
_atom_site_disorder_group
Te1 Te 0.16937(2) 1.06214(2) 0.85246(3) 0.02849(8) Uani 1 1 d . . . . .
Ti1 Ti 0.500000 1.000000 1.250000 0.0335(4) Uani 1 4 d S T P . .
Cl1 Cl 0.15354(10) 1.05556(11) 1.13634(12) 0.0375(2) Uani 1 1 d . . . . .
Cl2 Cl 0.24317(14) 1.23790(12) 0.8674(2) 0.0472(4) Uani 1 1 d . . . . .
Cl3 Cl 0.33829(11) 0.97280(13) 0.8645(2) 0.0446(3) Uani 1 1 d . . . . .
Cl4 Cl 0.16295(16) 1.06038(15) 0.62420(12) 0.0535(3) Uani 1 1 d . . . . .
Cl5 Cl 0.35834(13) 0.96773(16) 1.37419(18) 0.0476(4) Uani 1 1 d . . . . .

loop_
_atom_site_aniso_label
_atom_site_aniso_U_11
_atom_site_aniso_U_22
_atom_site_aniso_U_33
_atom_site_aniso_U_23
_atom_site_aniso_U_13
_atom_site_aniso_U_12
Te1 0.02786(15) 0.02737(15) 0.03025(12) 0.00001(12) 0.00357(12) -0.00068(11)
Ti1 0.0332(5) 0.0332(5) 0.0342(9) 0.000 0.000 0.000
Cl1 0.0341(6) 0.0390(6) 0.0394(5) -0.0018(7) -0.0058(6) -0.0003(5)
Cl2 0.0478(7) 0.0293(6) 0.0644(12) 0.0003(8) 0.0067(9) -0.0064(5)
Cl3 0.0339(6) 0.0418(6) 0.0580(8) -0.0053(8) 0.0021(8) 0.0078(5)
Cl4 0.0661(12) 0.0630(12) 0.0315(5) 0.0008(6) 0.0040(7) 0.0021(11)
Cl5 0.0369(6) 0.0582(8) 0.0477(9) 0.0037(7) 0.0063(7) -0.0005(6)

loop_
_atom_type_symbol
_atom_type_description
_atom_type_scat_dispersion_real
_atom_type_scat_dispersion_imag
_atom_type_scat_source
Cl Cl 0.1484 0.1585 'International Tables Vol C Tables 4.2.6.8 and 6.1.1.4'
Te Te -0.5308 1.6751 'International Tables Vol C Tables 4.2.6.8 and 6.1.1.4'
Ti Ti 0.2776 0.4457 'International Tables Vol C Tables 4.2.6.8 and 6.1.1.4'

loop_
_geom_angle_atom_site_label_1
_geom_angle_atom_site_label_2
_geom_angle_atom_site_label_3
_geom_angle
_geom_angle_site_symmetry_1
_geom_angle_site_symmetry_3
_geom_angle_publ_flag
Cl2 Te1 Cl3 94.88(7) . . ?
Cl2 Te1 Cl4 94.98(7) . . ?
Cl3 Te1 Cl4 94.48(7) . . ?
Cl5 Ti1 Cl5 108.72(10) . 2_675 ?
Cl5 Ti1 Cl5 109.85(5) . 8_657 ?
Cl5 Ti1 Cl5 109.85(5) 2_675 8_657 ?
Cl5 Ti1 Cl5 109.85(5) . 7_467 ?
Cl5 Ti1 Cl5 109.85(5) 2_675 7_467 ?
Cl5 Ti1 Cl5 108.72(9) 8_657 7_467 ?

loop_
_geom_bond_atom_site_label_1
_geom_bond_atom_site_label_2
_geom_bond_distance
_geom_bond_site_symmetry_2
_geom_bond_publ_flag
Te1 Cl2 2.3122(14) . ?
Te1 Cl3 2.3161(13) . ?
Te1 Cl4 2.3188(13) . ?
Ti1 Cl5 2.1638(17) 7_467 ?
Ti1 Cl5 2.1638(17) 8_657 ?
Ti1 Cl5 2.1638(17) 2_675 ?
Ti1 Cl5 2.1638(17) . ?

loop_
_twin_individual_id
_twin_individual_mass_fraction_refined
1 0.50343
2 0.49657
